data_4076191
loop_
_publ_author_name
'de Fr\'emont, Pierre'
'Scott, Natalie M.'
'Stevens, Edwin D.'
'Ramnial, Taramatee'
'Lightbody, Owen C.'
'Macdonald, Charles L. B.'
'Clyburne, Jason A. C.'
'Abernethy, Colin D.'
'Nolan, Steven P.'

_publ_section_title
;
 Synthesis of Well-DefinedN-Heterocyclic Carbene Silver(I) Complexes
;
_journal_issue 26
_journal_name_full Organometallics
_journal_page_first 6301
_journal_paper_doi 10.1021/om050735i
_journal_volume 24
_journal_year 2005
_chemical_formula_sum 'C28.86 H39.74 Ag Cl4.74 N2'
_chemical_formula_weight 690.59
_chemical_name_systematic
; 
 ? 
;
_space_group_IT_number 4
_symmetry_cell_setting monoclinic
_symmetry_space_group_name_Hall 'P 2yb'
_symmetry_space_group_name_H-M 'P 1 21 1'
_atom_sites_solution_hydrogens geom
_atom_sites_solution_primary direct
_atom_sites_solution_secondary difmap
_audit_creation_method SHELXL-97
_cell_angle_alpha 90.00
_cell_angle_beta 103.488(2)
_cell_angle_gamma 90.00
_cell_formula_units_Z 2
_cell_length_a 9.7940(10)
_cell_length_b 16.2939(16)
_cell_length_c 10.9680(11)
_cell_measurement_reflns_used 24403
_cell_measurement_temperature 150(2)
_cell_measurement_theta_max 30.665
_cell_measurement_theta_min 2.139
_cell_volume 1702.0(3)
_computing_cell_refinement 'Bruker SMART'
_computing_data_collection 'Bruker SMART'
_computing_data_reduction 'Bruker SAINT'
_computing_molecular_graphics 'Bruker SHELXTL'
_computing_publication_material 'Bruker SHELXTL'
_computing_structure_refinement 'SHELXL-97 (Sheldrick, 1997)'
_computing_structure_solution 'SHELXS-97 (Sheldrick, 1990)'
_diffrn_ambient_temperature 150(2)
_diffrn_measured_fraction_theta_full 0.983
_diffrn_measured_fraction_theta_max 0.983
_diffrn_measurement_device_type 'CCD area detector'
_diffrn_measurement_method 'phi and omega scans'
_diffrn_radiation_monochromator graphite
_diffrn_radiation_source 'fine-focus sealed tube'
_diffrn_radiation_type MoK\a
_diffrn_radiation_wavelength 0.71073
_diffrn_reflns_av_R_equivalents 0.0303
_diffrn_reflns_av_sigmaI/netI 0.0319
_diffrn_reflns_limit_h_max 10
_diffrn_reflns_limit_h_min -10
_diffrn_reflns_limit_k_max 17
_diffrn_reflns_limit_k_min -17
_diffrn_reflns_limit_l_max 11
_diffrn_reflns_limit_l_min -11
_diffrn_reflns_number 12571
_diffrn_reflns_theta_full 22.50
_diffrn_reflns_theta_max 22.50
_diffrn_reflns_theta_min 2.28
_exptl_absorpt_coefficient_mu 0.983
_exptl_absorpt_correction_T_max 1.000000
_exptl_absorpt_correction_T_min 0.718804
_exptl_absorpt_correction_type empirical
_exptl_crystal_colour Colorless
_exptl_crystal_density_diffrn 1.348
_exptl_crystal_density_meas 0
_exptl_crystal_density_method 'not measured'
_exptl_crystal_description Plate
_exptl_crystal_F_000 709
_exptl_crystal_size_max 0.6
_exptl_crystal_size_mid 0.4
_exptl_crystal_size_min 0.3
_refine_diff_density_max 0.908
_refine_diff_density_min -0.757
_refine_diff_density_rms 0.128
_refine_ls_abs_structure_details 'Flack H D (1983), Acta Cryst. A39, 876-881'
_refine_ls_abs_structure_Flack 0.00
_refine_ls_extinction_method none
_refine_ls_goodness_of_fit_ref 1.075
_refine_ls_hydrogen_treatment mixed
_refine_ls_matrix_type full
_refine_ls_number_parameters 344
_refine_ls_number_reflns 4318
_refine_ls_number_restraints 557
_refine_ls_restrained_S_all 1.047
_refine_ls_R_factor_all 0.0544
_refine_ls_R_factor_gt 0.0519
_refine_ls_shift/su_max 0.645
_refine_ls_shift/su_mean 0.055
_refine_ls_structure_factor_coef Fsqd
_refine_ls_weighting_details 'calc w=1/[\s^2^(Fo^2^)+(0.0000P)^2^+17.3585P] where P=(Fo^2^+2Fc^2^)/3'
_refine_ls_weighting_scheme calc
_refine_ls_wR_factor_gt 0.1295
_refine_ls_wR_factor_ref 0.1312
_reflns_number_gt 4173
_reflns_number_total 4318
_reflns_threshold_expression >2sigma(I)
_cod_data_source_file om050735isi20050825_014118.cif
_cod_data_source_block nol197m
_cod_depositor_comments
;
The following automatic conversions were performed:

'_symmetry_cell_setting' value 'Monoclinic' changed to 'monoclinic'
according to /home/saulius/struct/CIF-dictionaries/cif_core.dic
dictionary named 'cif_core.dic' version 2.4.1 from
2010-06-29.

'_exptl_absorpt_correction_type' value 'Empirical'
changed to 'empirical' according to
/home/saulius/struct/CIF-dictionaries/cif_core.dic dictionary named
'cif_core.dic' version 2.4.1 from 2010-06-29.

Automatic conversion script
Id: cif_fix_values 1715 2011-07-08 13:25:40Z adriana 
;
_cod_original_sg_symbol_H-M P2(1)
_cod_database_code 4076191

loop_
_symmetry_equiv_pos_as_xyz
'x, y, z'
'-x, y+1/2, -z'

loop_
_atom_site_label
_atom_site_type_symbol
_atom_site_fract_x
_atom_site_fract_y
_atom_site_fract_z
_atom_site_U_iso_or_equiv
_atom_site_adp_type
_atom_site_occupancy
_atom_site_symmetry_multiplicity
_atom_site_calc_flag
_atom_site_refinement_flags
Ag1 Ag -0.00015(5) 0.96416(11) 0.07133(5) 0.02068(18) Uani 1 1 d U
N1 N -0.2929(10) 1.0256(6) 0.0805(11) 0.022(2) Uani 1 1 d DU
Cl1 Cl 0.23905(17) 0.9649(3) 0.08442(18) 0.0297(4) Uani 1 1 d U
C13 C -0.2407(10) 1.1146(8) 0.0878(14) 0.022(2) Uani 1 1 d DU
C2 C -0.1566(11) 1.1476(8) 0.2022(14) 0.026(2) Uani 1 1 d DU
N2 N -0.2896(10) 0.8959(6) 0.0901(11) 0.0159(18) Uani 1 1 d DU
C3 C -0.1097(12) 1.2207(8) 0.1973(17) 0.046(3) Uani 1 1 d DU
H3 H -0.0544 1.2423 0.2734 0.055 Uiso 1 1 calc RD
C4 C -0.1308(15) 1.2719(10) 0.0930(18) 0.061(4) Uani 1 1 d DU
H4 H -0.0923 1.3256 0.0962 0.073 Uiso 1 1 calc RD
C5 C -0.2225(14) 1.2341(10) -0.0291(17) 0.051(3) Uani 1 1 d DU
H5 H -0.2411 1.2658 -0.1039 0.061 Uiso 1 1 calc RD
C6 C -0.2766(12) 1.1577(8) -0.0324(13) 0.030(2) Uani 1 1 d DU
C7 C -0.1272(14) 1.0970(10) 0.3215(15) 0.037(3) Uani 1 1 d DU
H7 H -0.1812 1.0445 0.3054 0.045 Uiso 1 1 calc R
C8 C -0.1807(18) 1.1468(8) 0.4174(14) 0.036(3) Uani 1 1 d U
H8A H -0.1281 1.1318 0.5019 0.054 Uiso 1 1 calc R
H8B H -0.2807 1.1354 0.4091 0.054 Uiso 1 1 calc R
H8C H -0.1678 1.2054 0.4032 0.054 Uiso 1 1 calc R
C9 C 0.0185(18) 1.0788(11) 0.3664(17) 0.054(4) Uani 1 1 d U
H9A H 0.0740 1.1282 0.3616 0.082 Uiso 1 1 calc R
H9B H 0.0455 1.0354 0.3147 0.082 Uiso 1 1 calc R
H9C H 0.0359 1.0603 0.4536 0.082 Uiso 1 1 calc R
C10 C -0.3644(13) 1.1183(10) -0.1478(14) 0.040(3) Uani 1 1 d DU
H10 H -0.4130 1.0664 -0.1339 0.048 Uiso 1 1 calc R
C11 C -0.280(2) 1.1143(13) -0.2452(18) 0.062(5) Uani 1 1 d U
H11A H -0.2709 1.1695 -0.2781 0.093 Uiso 1 1 calc R
H11B H -0.3271 1.0783 -0.3138 0.093 Uiso 1 1 calc R
H11C H -0.1863 1.0924 -0.2076 0.093 Uiso 1 1 calc R
C12 C -0.4604(15) 1.1895(10) -0.2040(15) 0.064(4) Uani 1 1 d U
H12A H -0.5199 1.2045 -0.1470 0.095 Uiso 1 1 calc R
H12B H -0.5196 1.1727 -0.2851 0.095 Uiso 1 1 calc R
H12C H -0.4031 1.2368 -0.2160 0.095 Uiso 1 1 calc R
C1 C -0.2089(7) 0.9611(6) 0.0754(6) 0.0168(13) Uani 1 1 d DU
C14 C -0.4217(12) 1.0029(10) 0.0999(15) 0.030(2) Uani 1 1 d DU
H14 H -0.4939 1.0382 0.1133 0.036 Uiso 1 1 calc R
C15 C -0.4242(11) 0.9207(9) 0.0959(14) 0.022(2) Uani 1 1 d DU
H15 H -0.5022 0.8863 0.0969 0.027 Uiso 1 1 calc R
C16 C -0.2426(11) 0.8148(8) 0.0850(15) 0.024(2) Uani 1 1 d DU
C17 C -0.1670(11) 0.7866(8) 0.1914(14) 0.024(2) Uani 1 1 d DU
C18 C -0.1101(13) 0.6995(7) 0.1888(16) 0.042(3) Uani 1 1 d DU
H18 H -0.0542 0.6741 0.2614 0.051 Uiso 1 1 calc RD
C19 C -0.1439(14) 0.6613(9) 0.0780(17) 0.050(3) Uani 1 1 d DU
H19 H -0.1097 0.6070 0.0744 0.060 Uiso 1 1 calc RD
C20 C -0.2146(13) 0.6900(9) -0.0187(17) 0.047(3) Uani 1 1 d DU
H20 H -0.2333 0.6587 -0.0938 0.056 Uiso 1 1 calc RD
C21 C -0.2690(12) 0.7711(9) -0.0181(15) 0.037(3) Uani 1 1 d DU
C22 C -0.1262(12) 0.8283(9) 0.3194(14) 0.031(3) Uani 1 1 d DU
H22 H -0.1642 0.8852 0.3031 0.037 Uiso 1 1 calc R
C23 C -0.1854(16) 0.7988(11) 0.4252(15) 0.049(4) Uani 1 1 d U
H23A H -0.2879 0.7957 0.3977 0.073 Uiso 1 1 calc R
H23B H -0.1594 0.8370 0.4958 0.073 Uiso 1 1 calc R
H23C H -0.1477 0.7442 0.4516 0.073 Uiso 1 1 calc R
C24 C 0.0385(15) 0.8413(11) 0.3672(17) 0.046(4) Uani 1 1 d U
H24A H 0.0864 0.7883 0.3701 0.069 Uiso 1 1 calc R
H24B H 0.0590 0.8655 0.4514 0.069 Uiso 1 1 calc R
H24C H 0.0717 0.8782 0.3098 0.069 Uiso 1 1 calc R
C25 C -0.3590(14) 0.8051(11) -0.1456(15) 0.043(3) Uani 1 1 d DU
H25 H -0.3865 0.8600 -0.1182 0.051 Uiso 1 1 calc R
C26 C -0.5115(14) 0.7663(9) -0.2051(15) 0.054(4) Uani 1 1 d U
H26A H -0.5014 0.7077 -0.2214 0.081 Uiso 1 1 calc R
H26B H -0.5537 0.7944 -0.2838 0.081 Uiso 1 1 calc R
H26C H -0.5719 0.7731 -0.1460 0.081 Uiso 1 1 calc R
C27 C -0.2645(16) 0.8316(11) -0.2349(16) 0.050(4) Uani 1 1 d U
H27A H -0.2176 0.7832 -0.2592 0.075 Uiso 1 1 calc R
H27B H -0.1937 0.8708 -0.1917 0.075 Uiso 1 1 calc R
H27C H -0.3226 0.8573 -0.3100 0.075 Uiso 1 1 calc R
C28 C 0.2174(7) 0.9380(7) 0.7600(12) 0.052(3) Uani 0.943(8) 1 d PDU
H28A H 0.2433 0.9417 0.8527 0.062 Uiso 0.943(8) 1 calc PR
H28B H 0.2302 0.8803 0.7369 0.062 Uiso 0.943(8) 1 calc PR
Cl29 Cl 0.3305(5) 0.9990(3) 0.7005(4) 0.0889(16) Uani 0.943(8) 1 d PDU
C29 C 0.3926(12) 0.9974(5) 0.4017(13) 0.078(4) Uani 0.914(10) 1 d PDU
H29A H 0.3277 0.9762 0.4512 0.094 Uiso 0.914(10) 1 calc PR
H29B H 0.3504 0.9870 0.3119 0.094 Uiso 0.914(10) 1 calc PR
Cl30 Cl 0.0417(3) 0.9637(4) 0.7080(2) 0.0577(10) Uani 0.943(8) 1 d PDU
Cl31 Cl 0.5516(5) 0.9479(5) 0.4455(4) 0.123(3) Uani 0.914(10) 1 d PDU
Cl32 Cl 0.4172(4) 1.1019(3) 0.4270(5) 0.0923(18) Uani 0.914(10) 1 d PDU

loop_
_atom_site_aniso_label
_atom_site_aniso_U_11
_atom_site_aniso_U_22
_atom_site_aniso_U_33
_atom_site_aniso_U_23
_atom_site_aniso_U_13
_atom_site_aniso_U_12
Ag1 0.0117(3) 0.0204(3) 0.0305(3) -0.0013(6) 0.0061(2) -0.0024(5)
N1 0.019(3) 0.021(3) 0.026(4) -0.002(3) 0.007(3) -0.003(3)
Cl1 0.0108(8) 0.0323(10) 0.0470(11) -0.006(3) 0.0085(7) -0.006(2)
C13 0.025(4) 0.016(3) 0.024(3) -0.001(3) 0.004(3) 0.005(3)
C2 0.034(5) 0.015(4) 0.027(4) -0.010(4) 0.006(4) 0.005(4)
N2 0.011(3) 0.017(3) 0.020(3) 0.004(3) 0.004(3) -0.006(2)
C3 0.063(7) 0.026(5) 0.045(6) -0.007(5) 0.007(6) -0.013(5)
C4 0.104(8) 0.027(6) 0.052(7) -0.001(5) 0.016(6) -0.012(6)
C5 0.089(8) 0.032(6) 0.035(6) 0.004(5) 0.019(6) 0.005(6)
C6 0.042(6) 0.023(5) 0.026(4) 0.007(4) 0.011(4) 0.019(4)
C7 0.048(6) 0.031(6) 0.029(5) -0.002(5) 0.001(5) 0.007(6)
C8 0.056(8) 0.021(6) 0.029(6) 0.003(5) 0.004(6) 0.000(5)
C9 0.060(7) 0.046(8) 0.042(8) -0.021(6) -0.019(6) 0.019(7)
C10 0.045(6) 0.038(6) 0.031(5) 0.014(5) -0.002(4) 0.013(5)
C11 0.071(9) 0.069(9) 0.047(7) -0.017(7) 0.014(7) 0.016(7)
C12 0.044(8) 0.066(9) 0.063(8) -0.006(7) -0.024(6) 0.023(6)
C1 0.019(2) 0.010(3) 0.023(3) 0.001(4) 0.010(2) -0.006(3)
C14 0.017(4) 0.036(4) 0.038(5) -0.006(5) 0.010(4) 0.000(4)
C15 0.013(3) 0.028(3) 0.025(4) -0.002(4) 0.002(3) -0.004(3)
C16 0.024(5) 0.017(4) 0.035(4) 0.005(4) 0.015(4) -0.004(4)
C17 0.025(5) 0.017(5) 0.035(4) 0.001(4) 0.013(4) 0.001(4)
C18 0.075(7) 0.014(5) 0.042(6) 0.013(4) 0.021(5) 0.004(5)
C19 0.096(8) 0.010(5) 0.050(6) 0.001(4) 0.027(6) -0.001(5)
C20 0.078(7) 0.021(5) 0.042(6) -0.012(5) 0.016(6) -0.019(5)
C21 0.044(6) 0.030(5) 0.036(4) 0.002(4) 0.009(4) -0.011(5)
C22 0.024(5) 0.020(6) 0.042(5) 0.002(5) -0.005(5) 0.004(5)
C23 0.028(6) 0.081(10) 0.037(6) -0.002(7) 0.007(5) 0.023(6)
C24 0.025(5) 0.051(8) 0.056(8) 0.005(7) -0.004(5) -0.002(6)
C25 0.046(6) 0.054(7) 0.030(5) 0.008(5) 0.013(4) -0.016(5)
C26 0.039(6) 0.061(8) 0.058(7) 0.014(6) 0.002(6) -0.011(6)
C27 0.050(7) 0.064(9) 0.041(7) 0.023(7) 0.019(6) -0.002(7)
C28 0.055(5) 0.055(9) 0.053(7) 0.010(5) 0.025(5) 0.004(5)
Cl29 0.081(3) 0.106(3) 0.081(3) 0.007(2) 0.023(2) -0.047(2)
C29 0.077(8) 0.114(7) 0.044(7) 0.008(7) 0.015(6) 0.044(7)
Cl30 0.0592(17) 0.0626(18) 0.0511(16) -0.002(4) 0.0127(12) 0.022(3)
Cl31 0.114(4) 0.195(7) 0.063(2) 0.018(4) 0.025(2) 0.097(5)
Cl32 0.053(3) 0.115(4) 0.097(4) 0.020(3) -0.008(2) -0.011(2)

loop_
_atom_type_symbol
_atom_type_description
_atom_type_scat_dispersion_real
_atom_type_scat_dispersion_imag
_atom_type_scat_source
C C 0.0033 0.0016 'International Tables Vol C Tables 4.2.6.8 and 6.1.1.4'
H H 0.0000 0.0000 'International Tables Vol C Tables 4.2.6.8 and 6.1.1.4'
N N 0.0061 0.0033 'International Tables Vol C Tables 4.2.6.8 and 6.1.1.4'
Cl Cl 0.1484 0.1585 'International Tables Vol C Tables 4.2.6.8 and 6.1.1.4'
Ag Ag -0.8971 1.1015 'International Tables Vol C Tables 4.2.6.8 and 6.1.1.4'

loop_
_geom_angle_atom_site_label_1
_geom_angle_atom_site_label_2
_geom_angle_atom_site_label_3
_geom_angle
C1 Ag1 Cl1 175.2(2)
C1 N1 C14 112.8(10)
C1 N1 C13 122.8(9)
C14 N1 C13 123.5(10)
C6 C13 C2 125.2(13)
C6 C13 N1 113.6(12)
C2 C13 N1 121.1(13)
C3 C2 C13 116.7(15)
C3 C2 C7 122.9(15)
C13 C2 C7 120.4(12)
C16 N2 C1 121.7(9)
C16 N2 C15 126.7(9)
C1 N2 C15 111.2(9)
C2 C3 C4 127.3(17)
C3 C4 C5 114.5(15)
C6 C5 C4 122.2(16)
C5 C6 C13 114.1(14)
C5 C6 C10 124.1(14)
C13 C6 C10 121.7(13)
C9 C7 C8 110.5(13)
C9 C7 C2 112.6(13)
C8 C7 C2 106.3(10)
C11 C10 C6 108.5(12)
C11 C10 C12 97.8(14)
C6 C10 C12 101.2(12)
N1 C1 N2 103.2(5)
N1 C1 Ag1 127.1(7)
N2 C1 Ag1 129.2(7)
N1 C14 C15 105.9(14)
C14 C15 N2 106.3(13)
C17 C16 C21 122.3(14)
C17 C16 N2 114.6(14)
C21 C16 N2 123.0(15)
C16 C17 C18 116.2(14)
C16 C17 C22 129.4(13)
C18 C17 C22 114.3(13)
C19 C18 C17 115.8(15)
C20 C19 C18 125.7(16)
C19 C20 C21 119.3(17)
C16 C21 C20 120.6(15)
C16 C21 C25 122.2(14)
C20 C21 C25 117.2(15)
C23 C22 C17 120.4(10)
C23 C22 C24 109.5(13)
C17 C22 C24 113.0(11)
C27 C25 C21 111.4(10)
C27 C25 C26 119.0(14)
C21 C25 C26 119.7(9)
Cl29 C28 Cl30 114.3(7)
Cl31 C29 Cl32 109.5(8)

loop_
_geom_bond_atom_site_label_1
_geom_bond_atom_site_label_2
_geom_bond_distance
Ag1 C1 2.056(6)
Ag1 Cl1 2.3136(17)
N1 C1 1.344(7)
N1 C14 1.378(8)
N1 C13 1.534(17)
C13 C6 1.46(2)
C13 C2 1.44(2)
C2 C3 1.28(2)
C2 C7 1.52(2)
N2 C16 1.405(17)
N2 C1 1.356(7)
N2 C15 1.394(8)
C3 C4 1.39(2)
C4 C5 1.56(3)
C5 C6 1.35(2)
C6 C10 1.50(2)
C7 C9 1.43(2)
C7 C8 1.515(19)
C10 C11 1.50(2)
C10 C12 1.528(19)
C14 C15 1.339(11)
C16 C17 1.31(2)
C16 C21 1.31(2)
C17 C18 1.527(18)
C17 C22 1.53(2)
C18 C19 1.34(2)
C19 C20 1.22(2)
C20 C21 1.42(2)
C21 C25 1.57(2)
C22 C23 1.49(2)
C22 C24 1.590(18)
C25 C27 1.557(18)
C25 C26 1.613(18)
C28 Cl29 1.725(7)
C28 Cl30 1.733(8)
C29 Cl31 1.719(9)
C29 Cl32 1.733(9)
